data_7016727
loop_
_publ_author_name
'Escuer, Albert'
'Vlahopoulou, Gina'
'Mautner, Franz A.'

_publ_section_title
;
 Use of 6-methylpyridine-2-carbaldehydeoxime in nickel(ii) carboxylate
 chemistry: synthetic, structural and magnetic properties of penta and
 hexanuclear complexes.
;
_journal_issue 39
_journal_name_full 'Dalton transactions (Cambridge, England : 2003)'
_journal_page_first 10109
_journal_page_last 10116
_journal_paper_doi 10.1039/c1dt10657k
_journal_volume 40
_journal_year 2011
_chemical_formula_moiety 'C54 H60 N12 Ni6 O18, 6(C H4 O), H2 O'
_chemical_formula_sum 'C60 H86 N12 Ni6 O25'
_chemical_formula_weight 1727.55
_chemical_name_common (Ni6(6-mpko)6(ac)6)(MeOH)6.H2O
_chemical_name_systematic
;
?
;
_space_group_IT_number 148
_symmetry_cell_setting trigonal
_symmetry_space_group_name_Hall '-R 3'
_symmetry_space_group_name_H-M 'R -3 :H'
_atom_sites_solution_hydrogens geom
_atom_sites_solution_primary direct
_atom_sites_solution_secondary difmap
_audit_creation_method SHELXL
_cell_angle_alpha 90.00
_cell_angle_beta 90.00
_cell_angle_gamma 120.00
_cell_formula_units_Z 3
_cell_length_a 18.0582(8)
_cell_length_b 18.0582(8)
_cell_length_c 18.8851(9)
_cell_measurement_reflns_used 2000
_cell_measurement_temperature 100(2)
_cell_measurement_theta_max 25.00
_cell_measurement_theta_min 1.69
_cell_volume 5333.3(4)
_computing_cell_refinement 'Bruker SAINT'
_computing_data_collection 'Bruker SMART'
_computing_data_reduction 'Bruker SHELXTL'
_computing_molecular_graphics SHELXTL/PC
_computing_publication_material SHELXTL/PC
_computing_structure_refinement 'SHELXL-97 (Sheldrick, 2008)'
_computing_structure_solution 'SHELXS-97 (Sheldrick, 2008)'
_diffrn_ambient_temperature 100(2)
_diffrn_measured_fraction_theta_full 0.998
_diffrn_measured_fraction_theta_max 0.998
_diffrn_measurement_device 'Bruker PII CCD'
_diffrn_measurement_method \w-scans
_diffrn_radiation_monochromator graphite
_diffrn_radiation_source 'fine-focus sealed tube'
_diffrn_radiation_type MoK\a
_diffrn_radiation_wavelength 0.71073
_diffrn_reflns_av_R_equivalents 0.0310
_diffrn_reflns_av_sigmaI/netI 0.0113
_diffrn_reflns_limit_h_max 23
_diffrn_reflns_limit_h_min -23
_diffrn_reflns_limit_k_max 23
_diffrn_reflns_limit_k_min -23
_diffrn_reflns_limit_l_max 24
_diffrn_reflns_limit_l_min -24
_diffrn_reflns_number 45816
_diffrn_reflns_theta_full 27.49
_diffrn_reflns_theta_max 27.49
_diffrn_reflns_theta_min 1.69
_exptl_absorpt_coefficient_mu 1.643
_exptl_absorpt_correction_T_max 0.6916
_exptl_absorpt_correction_T_min 0.4777
_exptl_absorpt_correction_type multi-scan
_exptl_absorpt_process_details SADABS
_exptl_crystal_colour green
_exptl_crystal_density_diffrn 1.614
_exptl_crystal_description irregular
_exptl_crystal_F_000 2694
_exptl_crystal_size_max 0.53
_exptl_crystal_size_mid 0.38
_exptl_crystal_size_min 0.24
_refine_diff_density_max 1.354
_refine_diff_density_min -0.899
_refine_diff_density_rms 0.090
_refine_ls_extinction_method none
_refine_ls_goodness_of_fit_all 1.090
_refine_ls_goodness_of_fit_ref 1.098
_refine_ls_matrix_type full
_refine_ls_number_parameters 161
_refine_ls_number_reflns 2682
_refine_ls_number_restraints 0
_refine_ls_restrained_S_all 1.202
_refine_ls_restrained_S_obs 1.106
_refine_ls_R_factor_all 0.0359
_refine_ls_R_factor_gt 0.0306
_refine_ls_shift/su_max -0.001
_refine_ls_shift/su_mean 0.000
_refine_ls_structure_factor_coef Fsqd
_refine_ls_weighting_details 'calc w=1/[\s^2^(Fo^2^)+(0.0394P)^2^+25.1442P] where P=(Fo^2^+2Fc^2^)/3'
_refine_ls_weighting_scheme calc
_refine_ls_wR_factor_gt 0.0833
_refine_ls_wR_factor_ref 0.0956
_reflns_number_gt 2464
_reflns_number_total 2724
_reflns_threshold_expression >2sigma(I)
_cod_data_source_file c1dt10657k.txt
_cod_data_source_block TZ368B
_cod_depositor_comments
;
The following automatic conversions were performed:

'_symmetry_cell_setting' value 'Trigonal' changed to 'trigonal'
according to /home/saulius/struct/CIF-dictionaries/cif_core.dic
dictionary named 'cif_core.dic' version 2.4.1 from 2010-06-29.

Automatic conversion script
Id: cif_fix_values 1715 2011-07-08 13:25:40Z adriana 
;
_cod_original_cell_volume 5333.3(5)
_cod_original_sg_symbol_H-M 'R -3'
_cod_database_code 7016727

loop_
_symmetry_equiv_pos_as_xyz
'x, y, z'
'-y, x-y, z'
'-x+y, -x, z'
'x+2/3, y+1/3, z+1/3'
'-y+2/3, x-y+1/3, z+1/3'
'-x+y+2/3, -x+1/3, z+1/3'
'x+1/3, y+2/3, z+2/3'
'-y+1/3, x-y+2/3, z+2/3'
'-x+y+1/3, -x+2/3, z+2/3'
'-x, -y, -z'
'y, -x+y, -z'
'x-y, x, -z'
'-x+2/3, -y+1/3, -z+1/3'
'y+2/3, -x+y+1/3, -z+1/3'
'x-y+2/3, x+1/3, -z+1/3'
'-x+1/3, -y+2/3, -z+2/3'
'y+1/3, -x+y+2/3, -z+2/3'
'x-y+1/3, x+2/3, -z+2/3'

loop_
_atom_site_label
_atom_site_type_symbol
_atom_site_fract_x
_atom_site_fract_y
_atom_site_fract_z
_atom_site_U_iso_or_equiv
_atom_site_adp_type
_atom_site_occupancy
_atom_site_symmetry_multiplicity
_atom_site_calc_flag
_atom_site_refinement_flags
Ni1 Ni 0.83079(2) 0.86602(2) 0.049820(14) 0.01551(10) Uani 1 1 d .
O1 O 0.94189(9) 0.85589(10) 0.05076(8) 0.0177(3) Uani 1 1 d .
O2 O 0.76486(10) 0.74643(10) 0.01058(9) 0.0221(3) Uani 1 1 d .
O3 O 0.71401(10) 0.86076(11) 0.04734(9) 0.0233(3) Uani 1 1 d .
O4 O 0.5951(2) 0.7465(2) 0.1402(2) 0.0727(9) Uani 1 1 d .
H4A H 0.6322 0.7765 0.1100 0.109 Uiso 1 1 calc R
O5 O 1.0000 1.0000 0.4344(11) 0.133(5) Uani 0.50 3 d S
H11 H 1.0000 1.0000 0.3909 0.186 Uiso 0.50 3 d S
H12 H 0.9494 0.9857 0.4471 0.186 Uiso 0.166667 1 d P
N1 N 0.81148(12) 0.83794(12) 0.16180(10) 0.0184(4) Uani 1 1 d .
N2 N 0.88509(11) 0.98628(11) 0.09011(10) 0.0166(4) Uani 1 1 d .
C1 C 0.78190(15) 0.76435(15) 0.19864(13) 0.0224(5) Uani 1 1 d .
C2 C 0.7894(2) 0.7643(2) 0.27246(13) 0.0281(5) Uani 1 1 d .
H2 H 0.7686 0.7118 0.29720 0.034 Uiso 1 1 calc R
C3 C 0.8269(2) 0.8403(2) 0.30916(13) 0.0311(5) Uani 1 1 d .
H3 H 0.8331 0.8409 0.35914 0.037 Uiso 1 1 calc R
C4 C 0.8555(2) 0.9162(2) 0.27194(13) 0.0269(5) Uani 1 1 d .
H4 H 0.8805 0.9695 0.29601 0.032 Uiso 1 1 calc R
C5 C 0.84695(14) 0.91236(14) 0.19866(12) 0.0204(4) Uani 1 1 d .
C6 C 0.88018(14) 0.99137(14) 0.15742(12) 0.0191(4) Uani 1 1 d .
H6 H 0.89753 1.04465 0.17988 0.023 Uiso 1 1 calc R
C7 C 0.7410(2) 0.6814(2) 0.15897(14) 0.0296(5) Uani 1 1 d .
H7A H 0.6927 0.6763 0.1313 0.044 Uiso 1 1 calc R
H7B H 0.7204 0.6339 0.1926 0.044 Uiso 1 1 calc R
H7C H 0.7830 0.6800 0.1271 0.044 Uiso 1 1 calc R
C8 C 0.69608(15) 0.9142(2) 0.02120(12) 0.0225(5) Uani 1 1 d .
C9 C 0.6050(2) 0.8962(2) 0.0299(2) 0.0333(6) Uani 1 1 d .
H9A H 0.6006 0.9231 0.0735 0.050 Uiso 1 1 calc R
H9B H 0.5660 0.8343 0.0324 0.050 Uiso 1 1 calc R
H9C H 0.5897 0.9197 -0.0107 0.050 Uiso 1 1 calc R
C10 C 0.5972(4) 0.7991(4) 0.1964(3) 0.091(2) Uani 1 1 d .
H10A H 0.6513 0.8212 0.2221 0.137 Uiso 1 1 calc R
H10B H 0.5494 0.7655 0.2287 0.137 Uiso 1 1 calc R
H10C H 0.5923 0.8469 0.1774 0.137 Uiso 1 1 calc R

loop_
_atom_site_aniso_label
_atom_site_aniso_U_11
_atom_site_aniso_U_22
_atom_site_aniso_U_33
_atom_site_aniso_U_23
_atom_site_aniso_U_13
_atom_site_aniso_U_12
Ni1 0.01499(15) 0.01543(15) 0.0152(2) 0.00013(9) 0.00049(9) 0.00693(11)
O1 0.0153(7) 0.0210(7) 0.0164(7) -0.0027(6) -0.0022(5) 0.0087(6)
O2 0.0205(8) 0.0189(8) 0.0236(8) -0.0015(6) -0.0021(6) 0.0073(6)
O3 0.0189(8) 0.0255(8) 0.0252(8) -0.0001(7) 0.0007(6) 0.0108(7)
O4 0.059(2) 0.062(2) 0.100(2) 0.038(2) 0.038(2) 0.0326(15)
O5 0.102(5) 0.102(5) 0.194(10) 0.000 0.000 0.051(3)
N1 0.0166(8) 0.0189(9) 0.0191(9) 0.0019(7) 0.0024(7) 0.0085(7)
N2 0.0154(8) 0.0162(8) 0.0177(9) 0.0022(7) 0.0007(7) 0.0076(7)
C1 0.0206(11) 0.0225(11) 0.0247(11) 0.0048(9) 0.0039(8) 0.0114(9)
C2 0.0298(12) 0.0285(12) 0.0257(12) 0.0101(10) 0.0055(10) 0.0144(10)
C3 0.0392(14) 0.0336(13) 0.0188(11) 0.0055(10) 0.0027(10) 0.0169(12)
C4 0.0329(13) 0.0268(12) 0.0191(11) 0.0001(9) 0.0013(9) 0.0133(10)
C5 0.0208(10) 0.0211(11) 0.0188(10) 0.0015(8) 0.0021(8) 0.0101(9)
C6 0.0207(10) 0.0179(10) 0.0176(10) -0.0009(8) 0.0007(8) 0.0088(8)
C7 0.0350(13) 0.0206(11) 0.0294(13) 0.0042(10) 0.0034(10) 0.0111(10)
C8 0.0201(11) 0.0252(11) 0.0220(11) -0.0044(9) -0.0010(8) 0.0113(9)
C9 0.0210(12) 0.0344(14) 0.045(2) 0.0054(12) 0.0047(11) 0.0144(11)
C10 0.142(5) 0.126(4) 0.071(3) 0.054(3) 0.062(3) 0.115(4)

loop_
_atom_type_symbol
_atom_type_description
_atom_type_scat_dispersion_real
_atom_type_scat_dispersion_imag
_atom_type_scat_source
C C 0.0033 0.0016 'International Tables Vol C Tables 4.2.6.8 and 6.1.1.4'
H H 0.0000 0.0000 'International Tables Vol C Tables 4.2.6.8 and 6.1.1.4'
N N 0.0061 0.0033 'International Tables Vol C Tables 4.2.6.8 and 6.1.1.4'
O O 0.0106 0.0060 'International Tables Vol C Tables 4.2.6.8 and 6.1.1.4'
Ni Ni 0.3393 1.1124 'International Tables Vol C Tables 4.2.6.8 and 6.1.1.4'

loop_
_geom_angle_atom_site_label_1
_geom_angle_atom_site_label_2
_geom_angle_atom_site_label_3
_geom_angle
_geom_angle_site_symmetry_1
_geom_angle_site_symmetry_3
O2 Ni1 N2 173.87(7) . .
O2 Ni1 O1 89.97(6) . 11_565
N2 Ni1 O1 90.50(7) . 11_565
O2 Ni1 O3 84.24(7) . .
N2 Ni1 O3 89.64(7) . .
O1 Ni1 O3 90.19(6) 11_565 .
O2 Ni1 O1 89.31(6) . .
N2 Ni1 O1 96.79(7) . .
O1 Ni1 O1 91.47(7) 11_565 .
O3 Ni1 O1 173.34(6) . .
O2 Ni1 N1 99.72(7) . .
N2 Ni1 N1 79.59(7) . .
O1 Ni1 N1 169.99(7) 11_565 .
O3 Ni1 N1 88.29(7) . .
O1 Ni1 N1 91.16(6) . .
N2 O1 Ni1 113.31(12) 2_765 12_655
N2 O1 Ni1 129.61(12) 2_765 .
Ni1 O1 Ni1 108.60(7) 12_655 .
C8 O2 Ni1 136.8(2) 12_655 .
C8 O3 Ni1 128.4(2) . .
C10 O4 H4A 109.5 . .
H11 O5 H12 106 . .
C1 N1 C5 118.0(2) . .
C1 N1 Ni1 132.3(2) . .
C5 N1 Ni1 109.19(14) . .
C6 N2 O1 118.9(2) . 3_675
C6 N2 Ni1 115.77(15) . .
O1 N2 Ni1 124.60(13) 3_675 .
N1 C1 C2 121.5(2) . .
N1 C1 C7 118.7(2) . .
C2 C1 C7 119.8(2) . .
C3 C2 C1 120.0(2) . .
C3 C2 H2 119.99 . .
C1 C2 H2 119.99 . .
C2 C3 C4 118.9(2) . .
C2 C3 H3 120.54 . .
C4 C3 H3 120.54 . .
C3 C4 C5 118.5(2) . .
C3 C4 H4 120.7 . .
C5 C4 H4 120.73 . .
N1 C5 C4 123.1(2) . .
N1 C5 C6 116.9(2) . .
C4 C5 C6 120.0(2) . .
N2 C6 C5 117.8(2) . .
N2 C6 H6 121.08 . .
C5 C6 H6 121.08 . .
C1 C7 H7A 109.47 . .
C1 C7 H7B 109.47 . .
H7A C7 H7B 109.5 . .
C1 C7 H7C 109.47 . .
H7A C7 H7C 109.5 . .
H7B C7 H7C 109.5 . .
O2 C8 O3 126.3(2) 11_565 .
O2 C8 C9 116.3(2) 11_565 .
O3 C8 C9 117.3(2) . .
C8 C9 H9A 109.47 . .
C8 C9 H9B 109.47 . .
H9A C9 H9B 109.5 . .
C8 C9 H9C 109.47 . .
H9A C9 H9C 109.5 . .
H9B C9 H9C 109.5 . .
O4 C10 H10A 109.5 . .
O4 C10 H10B 109.5 . .
H10A C10 H10B 109.5 . .
O4 C10 H10C 109.5 . .
H10A C10 H10C 109.5 . .
H10B C10 H10C 109.5 . .

loop_
_geom_bond_atom_site_label_1
_geom_bond_atom_site_label_2
_geom_bond_distance
_geom_bond_site_symmetry_2
Ni1 O2 2.015(2) .
Ni1 N2 2.031(2) .
Ni1 O1 2.042(2) 11_565
Ni1 O3 2.063(2) .
Ni1 O1 2.104(2) .
Ni1 N1 2.162(2) .
O1 N2 1.353(2) 2_765
O1 Ni1 2.042(2) 12_655
O2 C8 1.249(3) 12_655
O3 C8 1.262(3) .
O4 C10 1.412(6) .
O4 H4A 0.84 .
O5 H11 0.82 .
O5 H12 0.85 .
N1 C1 1.351(3) .
N1 C5 1.356(3) .
N2 C6 1.281(3) .
N2 O1 1.353(2) 3_675
C1 C2 1.401(3) .
C1 C7 1.497(3) .
C2 C3 1.376(4) .
C2 H2 0.95 .
C3 C4 1.389(4) .
C3 H3 0.95 .
C4 C5 1.390(3) .
C4 H4 0.95 .
C5 C6 1.465(3) .
C6 H6 0.95 .
C7 H7A 0.98 .
C7 H7B 0.98 .
C7 H7C 0.98 .
C8 O2 1.249(3) 11_565
C8 C9 1.517(3) .
C9 H9A 0.98 .
C9 H9B 0.98 .
C9 H9C 0.98 .
C10 H10A 0.98 .
C10 H10B 0.98 .
C10 H10C 0.98 .

loop_
_geom_torsion_atom_site_label_1
_geom_torsion_atom_site_label_2
_geom_torsion_atom_site_label_3
_geom_torsion_atom_site_label_4
_geom_torsion
_geom_torsion_site_symmetry_1
C5 N1 C1 C2 -1.7(3) .
C5 N1 C1 C7 178.8(2) .
N1 C1 C2 C3 0.6(4) .
C7 C1 C2 C3 -180.0(2) .
C1 C2 C3 C4 1.1(4) .
C2 C3 C4 C5 -1.5(4) .
C1 N1 C5 C4 1.3(3) .
C1 N1 C5 C6 178.7(2) .
C3 C4 C5 N1 0.3(4) .
C3 C4 C5 C6 -177.1(2) .
O1 N2 C6 C5 178.7(2) 3_675
N1 C5 C6 N2 -10.0(3) .
C4 C5 C6 N2 167.6(2) .
